data_7213003
loop_
_publ_author_name
'Wang, Xiqu'
'Liu, Lumei'
'Jacobson, Allan J.'
'Ross, Kent'

_publ_section_title
;
 Electrochemical-hydrothermal synthesis and structure of
 [N(CH3)4]2[Co(H2O)4V12O28]
;
_journal_issue 4
_journal_name_full 'Journal of Materials Chemistry'
_journal_page_first 859
_journal_paper_doi 10.1039/a809999e
_journal_volume 9
_journal_year 1999
_chemical_formula_sum 'C8 H32 Co N2 O32 V12'
_chemical_formula_weight 1338.57
_chemical_name_systematic
; 
 ? 
;
_space_group_IT_number 2
_symmetry_space_group_name_Hall '-P 1'
_symmetry_space_group_name_H-M 'P -1'
_atom_sites_solution_hydrogens geom
_atom_sites_solution_primary direct
_atom_sites_solution_secondary difmap
_audit_creation_method SHELXL
_cell_angle_alpha 83.003(2)
_cell_angle_beta 85.739(2)
_cell_angle_gamma 83.971(2)
_cell_formula_units_Z 1
_cell_length_a 6.6510(6)
_cell_length_b 10.7485(10)
_cell_length_c 13.4022(13)
_cell_measurement_temperature 293(2)
_cell_volume 943.87(15)
_computing_structure_refinement 'SHELXL-93 (Sheldrick, 1993)'
_computing_structure_solution 'SHELXS-86 (Sheldrick, 1990)'
_diffrn_ambient_temperature 293(2)
_diffrn_radiation_monochromator graphite
_diffrn_radiation_source 'fine-focus sealed tube'
_diffrn_radiation_type MoK\a
_diffrn_radiation_wavelength 0.71073
_diffrn_reflns_av_R_equivalents 0.0440
_diffrn_reflns_av_sigmaI/netI 0.1178
_diffrn_reflns_limit_h_max 8
_diffrn_reflns_limit_h_min -8
_diffrn_reflns_limit_k_max 14
_diffrn_reflns_limit_k_min -13
_diffrn_reflns_limit_l_max 17
_diffrn_reflns_limit_l_min -11
_diffrn_reflns_number 5593
_diffrn_reflns_theta_max 28.24
_diffrn_reflns_theta_min 1.53
_exptl_absorpt_coefficient_mu 3.348
_exptl_crystal_density_diffrn 2.355
_exptl_crystal_F_000 653
_refine_diff_density_max 1.006
_refine_diff_density_min -1.043
_refine_diff_density_rms 0.230
_refine_ls_extinction_coef 0.0024(9)
_refine_ls_extinction_expression Fc^*^=kFc[1+0.001xFc^2^\l^3^/sin(2\q)]^-1/4^
_refine_ls_extinction_method SHELXL
_refine_ls_goodness_of_fit_all 1.021
_refine_ls_goodness_of_fit_obs 1.035
_refine_ls_matrix_type full
_refine_ls_number_parameters 252
_refine_ls_number_reflns 3894
_refine_ls_number_restraints 0
_refine_ls_restrained_S_all 1.021
_refine_ls_restrained_S_obs 1.035
_refine_ls_R_factor_all 0.1172
_refine_ls_R_factor_obs 0.0668
_refine_ls_shift/esd_max 0.000
_refine_ls_shift/esd_mean 0.000
_refine_ls_structure_factor_coef Fsqd
_refine_ls_weighting_details 'w=1/[\s^2^(Fo^2^)+(0.0834P)^2^+0.0000P] where P=(Fo^2^+2Fc^2^)/3'
_refine_ls_weighting_scheme calc
_refine_ls_wR_factor_all 0.1741
_refine_ls_wR_factor_obs 0.1419
_reflns_number_observed 2575
_reflns_number_total 3894
_reflns_observed_criterion >2sigma(I)
_cod_data_source_file 809999esup1.cif
_cod_data_source_block '[N(CH3)4]2[Co(H2O)4V12O28]'
_cod_depositor_comments
;
The following automatic conversions were performed:

'_refine_ls_weighting_scheme' value 'calc
w=1/[\s^2^(Fo^2^)+(0.0834P)^2^+0.0000P] where P=(Fo^2^+2Fc^2^)/3' was
changed to 'calc'. New tag '_refine_ls_weighting_details' was
created. The value of the new tag was set to
'w=1/[\s^2^(Fo^2^)+(0.0834P)^2^+0.0000P] where P=(Fo^2^+2Fc^2^)/3'.

Automatic conversion script
Id: cif_fix_values 3143 2015-03-26 13:38:13Z robertas 
;
_cod_original_cell_volume 943.9(2)
_cod_original_sg_symbol_H-M P-1
_cod_database_code 7213003

loop_
_symmetry_equiv_pos_as_xyz
'x, y, z'
'-x, -y, -z'

loop_
_atom_site_aniso_label
_atom_site_aniso_U_11
_atom_site_aniso_U_22
_atom_site_aniso_U_33
_atom_site_aniso_U_23
_atom_site_aniso_U_13
_atom_site_aniso_U_12
Co1 0.0107(9) 0.0183(9) 0.0216(10) -0.0022(7) -0.0006(7) -0.0003(7)
V1 0.0046(7) 0.0201(8) 0.0173(8) 0.0053(6) -0.0008(6) -0.0009(6)
V2 0.0047(7) 0.0177(8) 0.0169(8) 0.0026(6) -0.0011(6) 0.0004(6)
V3 0.0049(7) 0.0132(8) 0.0169(8) 0.0018(6) -0.0010(5) 0.0001(5)
V4 0.0043(7) 0.0167(8) 0.0162(8) 0.0046(6) -0.0013(5) -0.0015(6)
V5 0.0053(7) 0.0218(9) 0.0145(8) 0.0014(6) -0.0019(6) -0.0009(6)
V6 0.0056(7) 0.0159(8) 0.0169(8) 0.0037(6) -0.0019(6) -0.0020(6)
O1 0.020(3) 0.021(3) 0.014(3) 0.005(3) -0.002(3) -0.002(3)
O2 0.005(3) 0.021(3) 0.021(3) 0.009(3) -0.003(2) -0.002(2)
O3 0.003(3) 0.025(4) 0.020(3) 0.009(3) -0.001(2) -0.002(2)
O4 0.008(3) 0.025(3) 0.017(3) 0.005(3) -0.001(2) -0.001(2)
O5 0.010(3) 0.026(4) 0.016(3) 0.009(3) -0.004(2) 0.000(3)
O6 0.021(4) 0.035(4) 0.021(4) -0.005(3) -0.002(3) -0.007(3)
O7 0.011(3) 0.020(3) 0.023(3) -0.002(3) 0.001(3) 0.004(3)
O8 0.012(3) 0.026(4) 0.023(4) 0.010(3) -0.006(3) -0.004(3)
O9 0.007(3) 0.027(4) 0.021(3) 0.008(3) -0.003(2) -0.003(3)
O10 0.019(4) 0.030(4) 0.030(4) 0.004(3) 0.004(3) 0.001(3)
O11 0.016(3) 0.026(4) 0.025(4) 0.000(3) -0.002(3) -0.002(3)
O12 0.029(4) 0.020(4) 0.032(4) -0.008(3) 0.001(3) 0.008(3)
O13 0.007(3) 0.028(4) 0.014(3) 0.003(3) -0.002(2) -0.007(3)
O14 0.023(4) 0.036(4) 0.024(4) -0.010(3) -0.004(3) -0.002(3)
O15 0.017(4) 0.046(5) 0.023(4) -0.005(3) -0.002(3) -0.002(3)
O16 0.019(4) 0.028(4) 0.045(5) -0.011(3) 0.011(3) -0.005(3)
N1 0.047(6) 0.020(5) 0.037(6) 0.000(4) -0.006(5) 0.001(4)
C1 0.139(17) 0.057(10) 0.131(16) 0.019(10) -0.062(14) -0.072(11)
C2 0.113(16) 0.069(12) 0.142(18) -0.013(12) -0.069(14) -0.007(11)
C3 0.085(15) 0.095(16) 0.197(24) -0.031(16) 0.050(15) 0.040(12)
C4 0.153(23) 0.235(29) 0.042(12) -0.015(14) 0.029(12) 0.011(19)

loop_
_atom_site_label
_atom_site_type_symbol
_atom_site_fract_x
_atom_site_fract_y
_atom_site_fract_z
_atom_site_U_iso_or_equiv
_atom_site_thermal_displace_type
_atom_site_occupancy
_atom_site_calc_flag
_atom_site_refinement_flags
Co1 Co 0.5000 0.0000 0.5000 0.0170(4) Uani 1 d S
V1 V 0.2778(2) 0.06044(14) 0.89624(11) 0.0146(4) Uani 1 d .
V2 V -0.5254(2) 0.30443(14) 0.76130(11) 0.0136(4) Uani 1 d .
V3 V 0.2742(2) 0.29610(13) 0.56631(11) 0.0120(3) Uani 1 d .
V4 V 0.2451(2) 0.60868(14) 0.46316(11) 0.0129(4) Uani 1 d .
V5 V -0.2521(2) 0.18086(14) 0.91371(11) 0.0141(4) Uani 1 d .
V6 V -0.0050(2) 0.18880(14) 0.71766(11) 0.0131(4) Uani 1 d .
O1 O 0.2437(9) 0.4503(6) 0.4758(4) 0.0191(14) Uani 1 d .
O2 O -0.0228(8) 0.3160(6) 0.5960(4) 0.0168(13) Uani 1 d .
O3 O -0.4676(8) 0.3451(6) 0.6102(4) 0.0169(13) Uani 1 d .
O4 O -0.2419(8) 0.2675(6) 0.7786(4) 0.0174(13) Uani 1 d .
O5 O 0.0331(9) 0.1331(6) 0.8636(4) 0.0180(14) Uani 1 d .
O6 O 0.2462(9) 0.6552(6) 0.5732(5) 0.025(2) Uani 1 d .
O7 O 0.3342(9) 0.1814(6) 0.4990(5) 0.0186(14) Uani 1 d .
O8 O -0.2596(9) 0.0112(6) 0.9847(5) 0.0208(14) Uani 1 d .
O9 O -0.5391(8) 0.1762(6) 0.8836(5) 0.0192(14) Uani 1 d .
O10 O 0.3502(9) -0.0443(6) 0.8222(5) 0.027(2) Uani 1 d .
O11 O -0.0394(9) 0.0583(6) 0.6752(5) 0.0228(15) Uani 1 d .
O12 O -0.6093(10) 0.4337(6) 0.8029(5) 0.027(2) Uani 1 d .
O13 O -0.7347(8) 0.2280(6) 0.7054(4) 0.0164(13) Uani 1 d .
O14 O -0.2452(10) 0.2779(6) 0.9939(5) 0.027(2) Uani 1 d .
O15 O 0.4190(9) -0.0075(7) 0.3568(5) 0.028(2) Uani 1 d .
O16 O 0.2409(10) -0.0807(6) 0.5570(5) 0.030(2) Uani 1 d .
N1 N -0.1869(15) 0.6671(8) 0.8265(7) 0.035(2) Uani 1 d .
C1 C -0.0895(28) 0.7834(14) 0.8188(14) 0.104(7) Uani 1 d .
H11 H -0.1824(92) 0.8482(45) 0.8445(118) 0.205(32) Uiso 1 calc R
H12 H -0.0503(232) 0.8088(87) 0.7495(21) 0.205(32) Uiso 1 calc R
H13 H 0.0285(149) 0.7699(46) 0.8574(106) 0.205(32) Uiso 1 calc R
C2 C -0.3638(28) 0.6881(16) 0.7647(15) 0.105(7) Uani 1 d .
H21 H -0.4638(114) 0.7470(130) 0.7931(77) 0.205(32) Uiso 1 calc R
H22 H -0.4202(165) 0.6097(35) 0.7633(111) 0.205(32) Uiso 1 calc R
H23 H -0.3227(56) 0.7212(156) 0.6973(37) 0.205(32) Uiso 1 calc R
C3 C -0.0500(26) 0.5631(15) 0.7942(11) 0.131(9) Uani 1 d .
H31 H -0.1196(21) 0.4884(19) 0.8010(20) 0.205(32) Uiso 1 calc R
H32 H 0.0643(23) 0.5491(21) 0.8353(23) 0.205(32) Uiso 1 calc R
H33 H -0.0041(58) 0.5831(23) 0.7251(16) 0.205(32) Uiso 1 calc R
C4 C -0.2709(30) 0.6316(16) 0.9311(10) 0.147(10) Uani 1 d R
H41 H -0.1958(31) 0.5563(17) 0.9599(10) 0.205(32) Uiso 1 calc R
H42 H -0.4107(25) 0.6172(15) 0.9298(16) 0.205(32) Uiso 1 calc R
H43 H -0.2604(30) 0.6987(19) 0.9711(12) 0.205(32) Uiso 1 calc R

loop_
_atom_type_symbol
_atom_type_description
_atom_type_scat_dispersion_real
_atom_type_scat_dispersion_imag
_atom_type_scat_source
O O 0.0106 0.0060 'International Tables Vol C Tables 4.2.6.8 and 6.1.1.4'
V V 0.3005 0.5294 'International Tables Vol C Tables 4.2.6.8 and 6.1.1.4'
Co Co 0.3494 0.9721 'International Tables Vol C Tables 4.2.6.8 and 6.1.1.4'
N N 0.0061 0.0033 'International Tables Vol C Tables 4.2.6.8 and 6.1.1.4'
C C 0.0033 0.0016 'International Tables Vol C Tables 4.2.6.8 and 6.1.1.4'
H H 0.0000 0.0000 'International Tables Vol C Tables 4.2.6.8 and 6.1.1.4'

loop_
_geom_angle_atom_site_label_1
_geom_angle_atom_site_label_2
_geom_angle_atom_site_label_3
_geom_angle
_geom_angle_site_symmetry_1
_geom_angle_site_symmetry_3
O15 Co1 O15 180.0 2_656 .
O15 Co1 O16 89.9(3) 2_656 2_656
O15 Co1 O16 90.1(3) . 2_656
O15 Co1 O16 90.1(3) 2_656 .
O15 Co1 O16 89.9(3) . .
O16 Co1 O16 180.0 2_656 .
O15 Co1 O7 89.2(2) 2_656 2_656
O15 Co1 O7 90.8(2) . 2_656
O16 Co1 O7 89.1(2) 2_656 2_656
O16 Co1 O7 90.9(2) . 2_656
O15 Co1 O7 90.8(2) 2_656 .
O15 Co1 O7 89.2(2) . .
O16 Co1 O7 90.9(2) 2_656 .
O16 Co1 O7 89.1(2) . .
O7 Co1 O7 180.0 2_656 .
O10 V1 O8 108.5(3) . 2_557
O10 V1 O5 108.8(3) . .
O8 V1 O5 108.9(3) 2_557 .
O10 V1 O9 109.1(3) . 1_655
O8 V1 O9 110.8(3) 2_557 1_655
O5 V1 O9 110.7(3) . 1_655
O12 V2 O4 111.1(3) . .
O12 V2 O13 111.9(3) . .
O4 V2 O13 136.9(3) . .
O12 V2 O9 103.9(3) . .
O4 V2 O9 81.1(2) . .
O13 V2 O9 89.5(3) . .
O12 V2 O3 106.5(3) . .
O4 V2 O3 90.2(2) . .
O13 V2 O3 77.1(2) . .
O9 V2 O3 149.5(3) . .
O12 V2 V5 104.0(2) . .
O4 V2 V5 40.4(2) . .
O13 V2 V5 126.0(2) . .
O9 V2 V5 42.4(2) . .
O3 V2 V5 129.1(2) . .
O12 V2 V3 107.1(2) . 1_455
O4 V2 V3 124.8(2) . 1_455
O13 V2 V3 37.7(2) . 1_455
O9 V2 V3 125.8(2) . 1_455
O3 V2 V3 40.7(2) . 1_455
V5 V2 V3 148.84(7) . 1_455
O7 V3 O13 108.2(3) . 1_655
O7 V3 O1 107.9(3) . .
O13 V3 O1 143.9(3) 1_655 .
O7 V3 O2 109.8(3) . .
O13 V3 O2 81.0(2) 1_655 .
O1 V3 O2 87.8(2) . .
O7 V3 O3 106.9(3) . 1_655
O13 V3 O3 78.3(2) 1_655 1_655
O1 V3 O3 90.4(2) . 1_655
O2 V3 O3 141.9(3) . 1_655
O7 V3 V6 101.9(2) . .
O13 V3 V6 40.5(2) 1_655 .
O1 V3 V6 130.2(2) . .
O2 V3 V6 44.2(2) . .
O3 V3 V6 118.0(2) 1_655 .
O7 V3 V2 120.9(2) . 1_655
O13 V3 V2 38.0(2) 1_655 1_655
O1 V3 V2 117.5(2) . 1_655
O2 V3 V2 107.8(2) . 1_655
O3 V3 V2 41.7(2) 1_655 1_655
V6 V3 V2 76.44(5) . 1_655
O6 V4 O1 109.2(3) . .
O6 V4 O3 108.5(3) . 2_566
O1 V4 O3 110.4(3) . 2_566
O6 V4 O2 108.4(3) . 2_566
O1 V4 O2 110.7(3) . 2_566
O3 V4 O2 109.6(3) 2_566 2_566
O14 V5 O4 110.3(3) . .
O14 V5 O8 109.0(3) . .
O4 V5 O8 140.6(3) . .
O14 V5 O9 108.3(3) . .
O4 V5 O9 81.2(2) . .
O8 V5 O9 88.3(3) . .
O14 V5 O5 107.7(3) . .
O4 V5 O5 77.7(2) . .
O8 V5 O5 89.0(2) . .
O9 V5 O5 142.7(3) . .
O14 V5 V2 106.5(2) . .
O4 V5 V2 39.9(2) . .
O8 V5 V2 126.9(2) . .
O9 V5 V2 43.1(2) . .
O5 V5 V2 116.0(2) . .
O14 V5 V6 124.2(3) . .
O4 V5 V6 37.9(2) . .
O8 V5 V6 113.5(2) . .
O9 V5 V6 107.3(2) . .
O5 V5 V6 41.7(2) . .
V2 V5 V6 74.38(5) . .
O11 V6 O13 114.4(3) . 1_655
O11 V6 O4 113.6(3) . .
O13 V6 O4 131.8(3) 1_655 .
O11 V6 O2 103.6(3) . .
O13 V6 O2 81.5(2) 1_655 .
O4 V6 O2 91.1(2) . .
O11 V6 O5 102.3(3) . .
O13 V6 O5 87.7(2) 1_655 .
O4 V6 O5 78.7(2) . .
O2 V6 O5 154.1(3) . .
O11 V6 V3 102.0(2) . .
O13 V6 V3 41.5(2) 1_655 .
O4 V6 V3 128.6(2) . .
O2 V6 V3 43.7(2) . .
O5 V6 V3 129.1(2) . .
O11 V6 V5 104.0(2) . .
O13 V6 V5 122.3(2) 1_655 .
O4 V6 V5 39.0(2) . .
O2 V6 V5 129.6(2) . .
O5 V6 V5 41.6(2) . .
V3 V6 V5 153.87(7) . .
V4 O1 V3 145.9(4) . .
V4 O2 V3 138.5(3) 2_566 .
V4 O2 V6 128.7(3) 2_566 .
V3 O2 V6 92.2(2) . .
V4 O3 V3 130.1(3) 2_566 1_455
V4 O3 V2 131.9(3) 2_566 .
V3 O3 V2 97.6(2) 1_455 .
V6 O4 V2 141.2(3) . .
V6 O4 V5 103.1(3) . .
V2 O4 V5 99.7(3) . .
V1 O5 V5 146.0(3) . .
V1 O5 V6 117.2(3) . .
V5 O5 V6 96.7(2) . .
V3 O7 Co1 142.8(4) . .
V1 O8 V5 139.2(4) 2_557 .
V1 O9 V5 137.2(3) 1_455 .
V1 O9 V2 120.7(3) 1_455 .
V5 O9 V2 94.5(3) . .
V6 O13 V3 98.0(3) 1_455 1_455
V6 O13 V2 147.2(3) 1_455 .
V3 O13 V2 104.3(3) 1_455 .
C3 N1 C1 112.2(14) . .
C3 N1 C2 109.8(12) . .
C1 N1 C2 108.9(11) . .
C3 N1 C4 109.4(11) . .
C1 N1 C4 111.4(13) . .
C2 N1 C4 105.0(14) . .

loop_
_geom_bond_atom_site_label_1
_geom_bond_atom_site_label_2
_geom_bond_distance
_geom_bond_site_symmetry_2
Co1 O15 2.045(6) 2_656
Co1 O15 2.045(6) .
Co1 O16 2.064(7) 2_656
Co1 O16 2.064(7) .
Co1 O7 2.136(6) 2_656
Co1 O7 2.136(6) .
V1 O10 1.603(7) .
V1 O8 1.687(6) 2_557
V1 O5 1.790(6) .
V1 O9 1.815(6) 1_655
V2 O12 1.592(6) .
V2 O4 1.911(6) .
V2 O13 1.928(6) .
V2 O9 2.012(6) .
V2 O3 2.036(6) .
V2 V5 2.937(2) .
V2 V3 3.035(2) 1_455
V3 O7 1.615(6) .
V3 O13 1.916(6) 1_655
V3 O1 1.933(6) .
V3 O2 1.980(6) .
V3 O3 1.997(6) 1_655
V3 V6 2.866(2) .
V3 V2 3.035(2) 1_655
V4 O6 1.614(6) .
V4 O1 1.691(6) .
V4 O3 1.795(6) 2_566
V4 O2 1.799(6) 2_566
V5 O14 1.592(6) .
V5 O4 1.932(6) .
V5 O8 1.955(6) .
V5 O9 1.987(6) .
V5 O5 2.001(6) .
V5 V6 2.991(2) .
V6 O11 1.620(6) .
V6 O13 1.880(6) 1_655
V6 O4 1.888(6) .
V6 O2 1.998(6) .
V6 O5 2.002(6) .
O2 V4 1.799(6) 2_566
O3 V4 1.795(6) 2_566
O3 V3 1.997(6) 1_455
O8 V1 1.687(6) 2_557
O9 V1 1.815(6) 1_455
O13 V6 1.880(6) 1_455
O13 V3 1.916(6) 1_455
N1 C3 1.453(14) .
N1 C1 1.457(15) .
N1 C2 1.47(2) .
N1 C4 1.49(2) .
